data_1564023
loop_
_publ_author_name
'Wu, Yuan'
'Yang, Chen'
'Liu, Jie'
'Zhang, Meng'
'Liu, Weiqiang'
'Li, Wansi'
'Wu, Chengcheng'
'Cheng, Gang'
'Yang, Qingdan'
'Wei, Guodan'
'Che, Chi-Ming'

_publ_section_title
;
 Phosphorescent [3 + 2 + 1] coordinated Ir(iii) cyano complexes for
 achieving efficient phosphors and their application in OLED devices
;
_journal_name_full 'Chemical Science'
_journal_paper_doi 10.1039/D1SC01426A
_journal_year 2021
_chemical_formula_moiety 'C29 H31 Br Ir N5 S, C2 H6 O S'
_chemical_formula_sum 'C31 H37 Br Ir N5 O S2'
_chemical_formula_weight 831.88
_space_group_crystal_system triclinic
_space_group_IT_number 2
_space_group_name_Hall '-P 1'
_space_group_name_H-M_alt 'P -1'
_atom_sites_solution_hydrogens geom
_atom_sites_solution_primary dual
_audit_creation_date 2020-01-21
_audit_creation_method
;
Olex2 1.3
(compiled Nov 21 2019 18:26:39 for OlexSys, GUI svn.r6003)
;
_audit_update_record
;
2021-03-08 deposited with the CCDC.	2021-07-06 downloaded from the CCDC.
;
_cell_angle_alpha 64.91
_cell_angle_beta 89.28
_cell_angle_gamma 86.97
_cell_formula_units_Z 2
_cell_length_a 8.437
_cell_length_b 13.500
_cell_length_c 15.212
_cell_measurement_reflns_used 9612
_cell_measurement_temperature 100
_cell_measurement_theta_max 26.250
_cell_measurement_theta_min 2.656
_cell_volume 1566.866
_computing_cell_refinement 'SAINT V8.38A (?, 2016)'
_computing_data_reduction 'SAINT V8.38A (?, 2016)'
_computing_molecular_graphics 'Olex2 1.3 (Dolomanov et al., 2009)'
_computing_publication_material 'Olex2 1.3 (Dolomanov et al., 2009)'
_computing_structure_refinement 'SHELXL 2018/3 (Sheldrick, 2015)'
_computing_structure_solution 'SHELXT 2014/5 (Sheldrick, 2014)'
_diffrn_ambient_temperature 100
_diffrn_measured_fraction_theta_full 0.997
_diffrn_measured_fraction_theta_max 0.995
_diffrn_measurement_device 'three-circle diffractometer'
_diffrn_measurement_device_type 'Bruker APEX-II CCD'
_diffrn_radiation_type MoK\a
_diffrn_radiation_wavelength 0.71073
_diffrn_reflns_av_R_equivalents 0.0828
_diffrn_reflns_av_unetI/netI 0.0804
_diffrn_reflns_Laue_measured_fraction_full 0.997
_diffrn_reflns_Laue_measured_fraction_max 0.995
_diffrn_reflns_limit_h_max 10
_diffrn_reflns_limit_h_min -10
_diffrn_reflns_limit_k_max 16
_diffrn_reflns_limit_k_min -16
_diffrn_reflns_limit_l_max 19
_diffrn_reflns_limit_l_min -19
_diffrn_reflns_number 27001
_diffrn_reflns_point_group_measured_fraction_full 0.997
_diffrn_reflns_point_group_measured_fraction_max 0.995
_diffrn_reflns_theta_full 25.242
_diffrn_reflns_theta_max 26.434
_diffrn_reflns_theta_min 2.710
_diffrn_source_current 1.0
_diffrn_source_power 0.05
_diffrn_source_voltage 50.0
_exptl_absorpt_coefficient_mu 5.702
_exptl_absorpt_correction_T_max 0.7454
_exptl_absorpt_correction_T_min 0.5845
_exptl_absorpt_correction_type multi-scan
_exptl_absorpt_process_details
;
SADABS-2016/2 (Bruker,2016/2) was used for absorption correction.
wR2(int) was 0.1018 before and 0.0706 after correction.
The Ratio of minimum to maximum transmission is 0.7841.
The \l/2 correction factor is Not present.
;
_exptl_crystal_colour 'clear light orange'
_exptl_crystal_colour_lustre clear
_exptl_crystal_colour_modifier light
_exptl_crystal_colour_primary orange
_exptl_crystal_density_diffrn 1.763
_exptl_crystal_description needle
_exptl_crystal_F_000 820
_exptl_crystal_recrystallization_method DMSO
_exptl_crystal_size_max 0.08
_exptl_crystal_size_mid 0.04
_exptl_crystal_size_min 0.02
_refine_diff_density_max 3.564
_refine_diff_density_min -2.293
_refine_diff_density_rms 0.228
_refine_ls_extinction_method none
_refine_ls_goodness_of_fit_ref 1.039
_refine_ls_hydrogen_treatment constr
_refine_ls_matrix_type full
_refine_ls_number_parameters 350
_refine_ls_number_reflns 6427
_refine_ls_number_restraints 0
_refine_ls_restrained_S_all 1.039
_refine_ls_R_factor_all 0.0696
_refine_ls_R_factor_gt 0.0457
_refine_ls_shift/su_max 0.001
_refine_ls_shift/su_mean 0.000
_refine_ls_structure_factor_coef Fsqd
_refine_ls_weighting_details 'w=1/[\s^2^(Fo^2^)+(0.0321P)^2^+13.9022P] where P=(Fo^2^+2Fc^2^)/3'
_refine_ls_weighting_scheme calc
_refine_ls_wR_factor_gt 0.0951
_refine_ls_wR_factor_ref 0.1047
_reflns_Friedel_coverage 0.000
_reflns_number_gt 5161
_reflns_number_total 6427
_reflns_threshold_expression 'I > 2\s(I)'
_cod_data_source_file d1sc01426a2.cif
_cod_data_source_block thpy-Br
_cod_original_cell_volume 1566.9
_cod_database_code 1564023
_shelx_shelxl_version_number 2018/3
_publ_section_exptl
;
Any special experimental details
;
_shelx_space_group_comment
;
The symmetry employed for this shelxl refinement is uniquely defined
by the following loop, which should always be used as a source of
symmetry information in preference to the above space-group names.
They are only intended as comments.
;
_shelx_estimated_absorpt_t_max 0.894
_shelx_estimated_absorpt_t_min 0.658
_olex2_refinement_description
;
1. Fixed Uiso
 At 1.2 times of:
  All C(H) groups, All C(H,H) groups
 At 1.5 times of:
  All C(H,H,H) groups
2. Uiso/Uaniso restraints and constraints
Uanis(C24) = Uanis(C21) = Uanis(C22) = Uanis(C23) = Uanis(S1)
3.a Secondary CH2 refined with riding coordinates:
 C15(H15A,H15B), C19(H19A,H19B), C18(H18A,H18B), C14(H14A,H14B), C13(H13A,
 H13B), C17(H17A,H17B)
3.b Aromatic/amide H refined with riding coordinates:
 C11(H11), C28(H28), C2(H2), C8(H8), C12(H12), C3(H3), C26(H26), C29(H29),
 C23(H23), C22(H22), C6(H6), C27(H27), C7(H7)
3.c Idealised Me refined as rotating group:
 C20(H20A,H20B,H20C), C31(H31A,H31B,H31C), C30(H30A,H30B,H30C), C16(H16A,H16B,
 H16C)
;
_olex2_submission_special_instructions 'No special instructions were received'

loop_
_space_group_symop_operation_xyz
'x, y, z'
'-x, -y, -z'

loop_
_atom_site_label
_atom_site_type_symbol
_atom_site_fract_x
_atom_site_fract_y
_atom_site_fract_z
_atom_site_U_iso_or_equiv
_atom_site_adp_type
_atom_site_occupancy
_atom_site_site_symmetry_order
_atom_site_calc_flag
_atom_site_refinement_flags_posn
_atom_site_refinement_flags_adp
_atom_site_refinement_flags_occupancy
_atom_site_disorder_assembly
_atom_site_disorder_group
Ir1 Ir 0.74375(3) 0.49394(2) 0.23240(2) 0.01093(9) Uani 1 1 d . . . . .
Br1 Br 0.63554(10) 0.38468(7) 0.14231(6) 0.0260(2) Uani 1 1 d . . . . .
S1 S 0.8446(2) 0.78574(16) 0.28750(14) 0.0204(4) Uani 1 1 d . . . . .
S2 S 0.4081(3) -0.0219(2) 0.68002(19) 0.0399(6) Uani 1 1 d . . . . .
N5 N 0.6666(7) 0.6536(5) 0.1207(4) 0.0123(13) Uani 1 1 d . . . . .
N2 N 0.5753(7) 0.3605(5) 0.4068(4) 0.0152(13) Uani 1 1 d . . . . .
C4 C 0.8220(9) 0.3578(6) 0.3419(5) 0.0130(15) Uani 1 1 d . . . . .
N4 N 1.0672(7) 0.5160(5) 0.1142(4) 0.0145(13) Uani 1 1 d . . . . .
C1 C 0.5516(8) 0.4562(6) 0.3235(5) 0.0136(15) Uani 1 1 d . . . . .
N3 N 1.0559(7) 0.3840(5) 0.2554(4) 0.0146(13) Uani 1 1 d . . . . .
N1 N 0.4063(7) 0.4950(5) 0.3324(4) 0.0158(14) Uani 1 1 d . . . . .
C11 C 1.2043(9) 0.3746(6) 0.2213(6) 0.0197(17) Uani 1 1 d . . . . .
H11 H 1.285488 0.320017 0.253944 0.024 Uiso 1 1 calc R U . . .
C28 C 0.5457(9) 0.7800(7) -0.0291(6) 0.0225(18) Uani 1 1 d . . . . .
H28 H 0.491466 0.791981 -0.087395 0.027 Uiso 1 1 calc R U . . .
C15 C 0.2693(10) 0.7970(7) 0.2082(6) 0.0271(19) Uani 1 1 d . . . . .
H15A H 0.157743 0.784577 0.197960 0.033 Uiso 1 1 calc R U . . .
H15B H 0.326630 0.812869 0.146884 0.033 Uiso 1 1 calc R U . . .
C19 C 1.0346(10) 0.8151(6) -0.0693(6) 0.0268(19) Uani 1 1 d . . . . .
H19A H 0.917437 0.825161 -0.072789 0.032 Uiso 1 1 calc R U . . .
H19B H 1.070192 0.800811 -0.125365 0.032 Uiso 1 1 calc R U . . .
C2 C 0.3380(9) 0.4254(7) 0.4186(6) 0.0232(18) Uani 1 1 d . . . . .
H2 H 0.235599 0.435770 0.441016 0.028 Uiso 1 1 calc R U . . .
C8 C 1.0349(10) 0.2215(6) 0.4206(6) 0.0216(18) Uani 1 1 d . . . . .
H8 H 1.141598 0.194444 0.422505 0.026 Uiso 1 1 calc R U . . .
C12 C 1.2125(9) 0.4570(6) 0.1334(6) 0.0180(17) Uani 1 1 d . . . . .
H12 H 1.301359 0.472512 0.091594 0.022 Uiso 1 1 calc R U . . .
C3 C 0.4414(9) 0.3417(7) 0.4640(6) 0.0211(18) Uani 1 1 d . . . . .
H3 H 0.426329 0.280576 0.524165 0.025 Uiso 1 1 calc R U . . .
C18 C 1.0826(9) 0.7173(6) 0.0234(6) 0.0197(17) Uani 1 1 d . . . . .
H18A H 1.037292 0.727846 0.079343 0.024 Uiso 1 1 calc R U . . .
H18B H 1.199638 0.711369 0.030294 0.024 Uiso 1 1 calc R U . . .
C14 C 0.3431(9) 0.6939(6) 0.2870(5) 0.0188(17) Uani 1 1 d . . . . .
H14A H 0.289347 0.679074 0.349274 0.023 Uiso 1 1 calc R U . . .
H14B H 0.456501 0.704079 0.295057 0.023 Uiso 1 1 calc R U . . .
C25 C 0.7014(8) 0.7388(6) 0.1417(6) 0.0159(16) Uani 1 1 d . . . . .
C13 C 0.3288(9) 0.5960(6) 0.2619(6) 0.0198(17) Uani 1 1 d . . . . .
H13A H 0.214937 0.584120 0.257429 0.024 Uiso 1 1 calc R U . . .
H13B H 0.375981 0.613766 0.197411 0.024 Uiso 1 1 calc R U . . .
C17 C 1.0253(9) 0.6121(6) 0.0242(5) 0.0186(17) Uani 1 1 d . . . . .
H17A H 0.908517 0.619201 0.015576 0.022 Uiso 1 1 calc R U . . .
H17B H 1.072272 0.601340 -0.031235 0.022 Uiso 1 1 calc R U . . .
C21 C 0.8202(9) 0.5944(6) 0.2883(6) 0.0204(4) Uani 1 1 d . . . . .
C24 C 0.7843(9) 0.7032(6) 0.2334(6) 0.0204(4) Uani 1 1 d . . . . .
C26 C 0.6610(9) 0.8466(6) 0.0771(6) 0.0202(17) Uani 1 1 d . . . . .
H26 H 0.687228 0.905299 0.092095 0.024 Uiso 1 1 calc R U . . .
C29 C 0.5895(8) 0.6755(6) 0.0372(5) 0.0165(16) Uani 1 1 d . . . . .
H29 H 0.564065 0.615848 0.023325 0.020 Uiso 1 1 calc R U . . .
C9 C 0.9772(9) 0.3164(6) 0.3427(5) 0.0181(17) Uani 1 1 d . . . . .
C10 C 0.9689(8) 0.4730(6) 0.1891(5) 0.0157(16) Uani 1 1 d . . . . .
C5 C 0.7238(9) 0.3041(6) 0.4195(6) 0.0197(17) Uani 1 1 d . . . . .
C23 C 0.9236(9) 0.6723(6) 0.3845(6) 0.0204(4) Uani 1 1 d . . . . .
H23 H 0.976984 0.675418 0.437848 0.024 Uiso 1 1 calc R U . . .
C22 C 0.9007(9) 0.5775(7) 0.3760(6) 0.0204(4) Uani 1 1 d . . . . .
H22 H 0.934879 0.507156 0.423655 0.024 Uiso 1 1 calc R U . . .
O1 O 0.4194(9) 0.0849(5) 0.5926(5) 0.0471(19) Uani 1 1 d . . . . .
C6 C 0.7736(9) 0.2074(6) 0.4963(5) 0.0185(17) Uani 1 1 d . . . . .
H6 H 0.704117 0.168959 0.547758 0.022 Uiso 1 1 calc R U . . .
C27 C 0.5824(9) 0.8679(6) -0.0092(6) 0.0228(18) Uani 1 1 d . . . . .
H27 H 0.554154 0.940949 -0.053810 0.027 Uiso 1 1 calc R U . . .
C20 C 1.1043(11) 0.9189(7) -0.0764(7) 0.038(2) Uani 1 1 d . . . . .
H20A H 1.064293 0.980841 -0.135493 0.057 Uiso 1 1 calc R U . . .
H20B H 1.220270 0.911745 -0.078873 0.057 Uiso 1 1 calc R U . . .
H20C H 1.073507 0.931619 -0.019578 0.057 Uiso 1 1 calc R U . . .
C7 C 0.9311(10) 0.1680(6) 0.4954(6) 0.0224(18) Uani 1 1 d . . . . .
H7 H 0.967804 0.102021 0.548063 0.027 Uiso 1 1 calc R U . . .
C31 C 0.5279(12) -0.1176(8) 0.6517(9) 0.053(3) Uani 1 1 d . . . . .
H31A H 0.501787 -0.108529 0.586030 0.080 Uiso 1 1 calc R U . . .
H31B H 0.507309 -0.192321 0.698420 0.080 Uiso 1 1 calc R U . . .
H31C H 0.640299 -0.104387 0.655130 0.080 Uiso 1 1 calc R U . . .
C30 C 0.2228(11) -0.0737(7) 0.6739(7) 0.038(2) Uani 1 1 d . . . . .
H30A H 0.137916 -0.030269 0.687947 0.058 Uiso 1 1 calc R U . . .
H30B H 0.220887 -0.150245 0.721705 0.058 Uiso 1 1 calc R U . . .
H30C H 0.206622 -0.069460 0.608681 0.058 Uiso 1 1 calc R U . . .
C16 C 0.2726(11) 0.8965(7) 0.2315(7) 0.034(2) Uani 1 1 d . . . . .
H16A H 0.227401 0.961396 0.176784 0.051 Uiso 1 1 calc R U . . .
H16B H 0.382525 0.908544 0.242986 0.051 Uiso 1 1 calc R U . . .
H16C H 0.210061 0.883372 0.289807 0.051 Uiso 1 1 calc R U . . .

loop_
_atom_site_aniso_label
_atom_site_aniso_U_11
_atom_site_aniso_U_22
_atom_site_aniso_U_33
_atom_site_aniso_U_23
_atom_site_aniso_U_13
_atom_site_aniso_U_12
Ir1 0.01031(15) 0.01041(15) 0.01162(15) -0.00422(11) 0.00098(10) -0.00093(10)
Br1 0.0242(4) 0.0264(5) 0.0281(5) -0.0122(4) 0.0010(4) -0.0021(4)
S1 0.0235(9) 0.0196(9) 0.0223(9) -0.0125(8) 0.0058(8) -0.0068(8)
S2 0.0425(14) 0.0353(14) 0.0417(15) -0.0155(12) 0.0040(12) -0.0093(11)
N5 0.009(3) 0.015(3) 0.014(3) -0.008(3) 0.004(3) -0.002(3)
N2 0.016(3) 0.018(3) 0.011(3) -0.005(3) 0.005(3) -0.006(3)
C4 0.019(4) 0.006(3) 0.013(4) -0.004(3) -0.004(3) -0.002(3)
N4 0.016(3) 0.016(3) 0.013(3) -0.008(3) 0.002(3) -0.002(3)
C1 0.014(4) 0.013(4) 0.019(4) -0.012(3) 0.003(3) -0.009(3)
N3 0.013(3) 0.012(3) 0.017(3) -0.005(3) -0.001(3) 0.000(3)
N1 0.012(3) 0.022(4) 0.013(3) -0.006(3) 0.004(3) -0.003(3)
C11 0.012(4) 0.015(4) 0.031(5) -0.010(4) -0.001(3) 0.002(3)
C28 0.019(4) 0.026(5) 0.017(4) -0.005(4) -0.003(3) 0.002(4)
C15 0.023(4) 0.033(5) 0.027(5) -0.014(4) 0.004(4) -0.003(4)
C19 0.027(5) 0.019(4) 0.026(5) -0.002(4) 0.007(4) -0.002(4)
C2 0.016(4) 0.031(5) 0.021(4) -0.009(4) 0.010(4) -0.007(4)
C8 0.030(5) 0.011(4) 0.025(4) -0.009(3) -0.008(4) 0.003(3)
C12 0.011(4) 0.016(4) 0.028(5) -0.010(3) 0.001(3) 0.004(3)
C3 0.024(4) 0.025(5) 0.016(4) -0.009(4) 0.008(4) -0.012(4)
C18 0.013(4) 0.023(4) 0.022(4) -0.007(4) 0.003(3) 0.000(3)
C14 0.019(4) 0.019(4) 0.015(4) -0.005(3) 0.001(3) -0.001(3)
C25 0.007(3) 0.015(4) 0.026(4) -0.009(3) 0.006(3) -0.003(3)
C13 0.011(4) 0.028(5) 0.021(4) -0.011(4) 0.001(3) 0.005(3)
C17 0.020(4) 0.020(4) 0.021(4) -0.013(3) 0.004(3) -0.005(3)
C21 0.0235(9) 0.0196(9) 0.0223(9) -0.0125(8) 0.0058(8) -0.0068(8)
C24 0.0235(9) 0.0196(9) 0.0223(9) -0.0125(8) 0.0058(8) -0.0068(8)
C26 0.016(4) 0.013(4) 0.029(5) -0.006(3) 0.003(4) -0.004(3)
C29 0.012(4) 0.021(4) 0.015(4) -0.005(3) 0.000(3) -0.003(3)
C9 0.021(4) 0.014(4) 0.020(4) -0.008(3) -0.002(3) -0.003(3)
C10 0.011(4) 0.022(4) 0.019(4) -0.014(3) -0.005(3) -0.001(3)
C5 0.023(4) 0.018(4) 0.019(4) -0.008(3) -0.002(3) -0.004(3)
C23 0.0235(9) 0.0196(9) 0.0223(9) -0.0125(8) 0.0058(8) -0.0068(8)
C22 0.0235(9) 0.0196(9) 0.0223(9) -0.0125(8) 0.0058(8) -0.0068(8)
O1 0.067(5) 0.017(3) 0.050(4) -0.008(3) 0.023(4) -0.005(3)
C6 0.028(4) 0.012(4) 0.015(4) -0.004(3) -0.001(3) -0.005(3)
C27 0.018(4) 0.015(4) 0.027(5) -0.001(3) 0.002(4) 0.003(3)
C20 0.040(6) 0.020(5) 0.046(6) -0.006(4) -0.004(5) 0.001(4)
C7 0.033(5) 0.012(4) 0.014(4) 0.003(3) -0.002(4) -0.001(4)
C31 0.039(6) 0.025(5) 0.081(8) -0.010(5) 0.020(6) 0.006(5)
C30 0.035(5) 0.026(5) 0.052(6) -0.014(5) 0.007(5) -0.005(4)
C16 0.034(5) 0.031(5) 0.035(5) -0.011(4) -0.009(4) -0.001(4)

loop_
_atom_type_symbol
_atom_type_description
_atom_type_scat_dispersion_real
_atom_type_scat_dispersion_imag
_atom_type_scat_source
C C 0.0033 0.0016 'International Tables Vol C Tables 4.2.6.8 and 6.1.1.4'
H H 0.0000 0.0000 'International Tables Vol C Tables 4.2.6.8 and 6.1.1.4'
Br Br -0.2901 2.4595 'International Tables Vol C Tables 4.2.6.8 and 6.1.1.4'
Ir Ir -1.4442 7.9887 'International Tables Vol C Tables 4.2.6.8 and 6.1.1.4'
N N 0.0061 0.0033 'International Tables Vol C Tables 4.2.6.8 and 6.1.1.4'
O O 0.0106 0.0060 'International Tables Vol C Tables 4.2.6.8 and 6.1.1.4'
S S 0.1246 0.1234 'International Tables Vol C Tables 4.2.6.8 and 6.1.1.4'

loop_
_geom_angle_atom_site_label_1
_geom_angle_atom_site_label_2
_geom_angle_atom_site_label_3
_geom_angle
_geom_angle_site_symmetry_1
_geom_angle_site_symmetry_3
_geom_angle_publ_flag
N5 Ir1 Br1 94.75(15) . . ?
C4 Ir1 Br1 91.6(2) . . ?
C4 Ir1 N5 173.7(3) . . ?
C4 Ir1 C1 77.9(3) . . ?
C4 Ir1 C21 95.1(3) . . ?
C4 Ir1 C10 78.1(3) . . ?
C1 Ir1 Br1 90.80(19) . . ?
C1 Ir1 N5 101.7(3) . . ?
C21 Ir1 Br1 173.4(2) . . ?
C21 Ir1 N5 78.6(3) . . ?
C21 Ir1 C1 91.2(3) . . ?
C21 Ir1 C10 90.8(3) . . ?
C10 Ir1 Br1 89.99(19) . . ?
C10 Ir1 N5 102.1(3) . . ?
C10 Ir1 C1 156.0(3) . . ?
C23 S1 C24 90.5(4) . . ?
O1 S2 C31 104.6(5) . . ?
O1 S2 C30 107.5(5) . . ?
C30 S2 C31 96.9(5) . . ?
C25 N5 Ir1 113.7(5) . . ?
C29 N5 Ir1 127.6(5) . . ?
C29 N5 C25 118.7(6) . . ?
C1 N2 C3 109.9(6) . . ?
C1 N2 C5 117.4(6) . . ?
C3 N2 C5 132.7(7) . . ?
C9 C4 Ir1 120.3(5) . . ?
C5 C4 Ir1 120.0(6) . . ?
C5 C4 C9 119.6(7) . . ?
C12 N4 C17 125.1(6) . . ?
C10 N4 C12 111.0(6) . . ?
C10 N4 C17 124.0(6) . . ?
N2 C1 Ir1 113.6(5) . . ?
N1 C1 Ir1 141.5(6) . . ?
N1 C1 N2 104.9(6) . . ?
C11 N3 C9 131.8(6) . . ?
C11 N3 C10 111.3(6) . . ?
C10 N3 C9 116.9(6) . . ?
C1 N1 C2 110.6(6) . . ?
C1 N1 C13 125.1(6) . . ?
C2 N1 C13 124.2(6) . . ?
N3 C11 H11 126.8 . . ?
C12 C11 N3 106.5(7) . . ?
C12 C11 H11 126.8 . . ?
C29 C28 H28 120.6 . . ?
C29 C28 C27 118.8(7) . . ?
C27 C28 H28 120.6 . . ?
H15A C15 H15B 107.8 . . ?
C14 C15 H15A 108.9 . . ?
C14 C15 H15B 108.9 . . ?
C14 C15 C16 113.2(7) . . ?
C16 C15 H15A 108.9 . . ?
C16 C15 H15B 108.9 . . ?
H19A C19 H19B 107.9 . . ?
C18 C19 H19A 109.1 . . ?
C18 C19 H19B 109.1 . . ?
C18 C19 C20 112.4(7) . . ?
C20 C19 H19A 109.1 . . ?
C20 C19 H19B 109.1 . . ?
N1 C2 H2 126.1 . . ?
C3 C2 N1 107.7(7) . . ?
C3 C2 H2 126.1 . . ?
C9 C8 H8 121.1 . . ?
C7 C8 H8 121.1 . . ?
C7 C8 C9 117.8(8) . . ?
N4 C12 H12 126.3 . . ?
C11 C12 N4 107.5(7) . . ?
C11 C12 H12 126.3 . . ?
N2 C3 H3 126.6 . . ?
C2 C3 N2 106.9(7) . . ?
C2 C3 H3 126.6 . . ?
C19 C18 H18A 109.3 . . ?
C19 C18 H18B 109.3 . . ?
C19 C18 C17 111.4(7) . . ?
H18A C18 H18B 108.0 . . ?
C17 C18 H18A 109.3 . . ?
C17 C18 H18B 109.3 . . ?
C15 C14 H14A 109.5 . . ?
C15 C14 H14B 109.5 . . ?
C15 C14 C13 110.8(6) . . ?
H14A C14 H14B 108.1 . . ?
C13 C14 H14A 109.5 . . ?
C13 C14 H14B 109.5 . . ?
N5 C25 C24 112.6(6) . . ?
N5 C25 C26 120.8(7) . . ?
C26 C25 C24 126.6(7) . . ?
N1 C13 C14 113.5(6) . . ?
N1 C13 H13A 108.9 . . ?
N1 C13 H13B 108.9 . . ?
C14 C13 H13A 108.9 . . ?
C14 C13 H13B 108.9 . . ?
H13A C13 H13B 107.7 . . ?
N4 C17 C18 112.7(6) . . ?
N4 C17 H17A 109.0 . . ?
N4 C17 H17B 109.0 . . ?
C18 C17 H17A 109.0 . . ?
C18 C17 H17B 109.0 . . ?
H17A C17 H17B 107.8 . . ?
C24 C21 Ir1 114.8(6) . . ?
C24 C21 C22 111.0(7) . . ?
C22 C21 Ir1 134.2(6) . . ?
C25 C24 S1 126.8(6) . . ?
C21 C24 S1 112.9(6) . . ?
C21 C24 C25 120.3(7) . . ?
C25 C26 H26 120.1 . . ?
C27 C26 C25 119.8(7) . . ?
C27 C26 H26 120.1 . . ?
N5 C29 C28 123.2(7) . . ?
N5 C29 H29 118.4 . . ?
C28 C29 H29 118.4 . . ?
C4 C9 N3 110.1(6) . . ?
C4 C9 C8 120.8(7) . . ?
C8 C9 N3 129.1(7) . . ?
N4 C10 Ir1 141.6(6) . . ?
N4 C10 N3 103.8(6) . . ?
N3 C10 Ir1 114.5(5) . . ?
C4 C5 N2 111.0(6) . . ?
C6 C5 N2 127.5(7) . . ?
C6 C5 C4 121.5(7) . . ?
S1 C23 H23 123.9 . . ?
C22 C23 S1 112.2(6) . . ?
C22 C23 H23 123.9 . . ?
C21 C22 H22 123.3 . . ?
C23 C22 C21 113.3(7) . . ?
C23 C22 H22 123.3 . . ?
C5 C6 H6 121.2 . . ?
C5 C6 C7 117.5(7) . . ?
C7 C6 H6 121.2 . . ?
C28 C27 H27 120.6 . . ?
C26 C27 C28 118.7(7) . . ?
C26 C27 H27 120.6 . . ?
C19 C20 H20A 109.5 . . ?
C19 C20 H20B 109.5 . . ?
C19 C20 H20C 109.5 . . ?
H20A C20 H20B 109.5 . . ?
H20A C20 H20C 109.5 . . ?
H20B C20 H20C 109.5 . . ?
C8 C7 C6 122.6(7) . . ?
C8 C7 H7 118.7 . . ?
C6 C7 H7 118.7 . . ?
S2 C31 H31A 109.5 . . ?
S2 C31 H31B 109.5 . . ?
S2 C31 H31C 109.5 . . ?
H31A C31 H31B 109.5 . . ?
H31A C31 H31C 109.5 . . ?
H31B C31 H31C 109.5 . . ?
S2 C30 H30A 109.5 . . ?
S2 C30 H30B 109.5 . . ?
S2 C30 H30C 109.5 . . ?
H30A C30 H30B 109.5 . . ?
H30A C30 H30C 109.5 . . ?
H30B C30 H30C 109.5 . . ?
C15 C16 H16A 109.5 . . ?
C15 C16 H16B 109.5 . . ?
C15 C16 H16C 109.5 . . ?
H16A C16 H16B 109.5 . . ?
H16A C16 H16C 109.5 . . ?
H16B C16 H16C 109.5 . . ?

loop_
_geom_bond_atom_site_label_1
_geom_bond_atom_site_label_2
_geom_bond_distance
_geom_bond_site_symmetry_2
_geom_bond_publ_flag
Ir1 Br1 2.6029(9) . ?
Ir1 N5 2.175(6) . ?
Ir1 C4 1.973(7) . ?
Ir1 C1 2.060(7) . ?
Ir1 C21 2.016(8) . ?
Ir1 C10 2.048(7) . ?
S1 C24 1.739(8) . ?
S1 C23 1.723(8) . ?
S2 O1 1.497(7) . ?
S2 C31 1.789(10) . ?
S2 C30 1.766(9) . ?
N5 C25 1.364(9) . ?
N5 C29 1.343(9) . ?
N2 C1 1.380(9) . ?
N2 C3 1.384(9) . ?
N2 C5 1.403(10) . ?
C4 C9 1.394(10) . ?
C4 C5 1.386(10) . ?
N4 C12 1.390(9) . ?
N4 C17 1.462(10) . ?
N4 C10 1.338(9) . ?
C1 N1 1.336(9) . ?
N3 C11 1.370(9) . ?
N3 C9 1.431(9) . ?
N3 C10 1.378(9) . ?
N1 C2 1.388(9) . ?
N1 C13 1.456(10) . ?
C11 H11 0.9500 . ?
C11 C12 1.332(11) . ?
C28 H28 0.9500 . ?
C28 C29 1.375(11) . ?
C28 C27 1.393(11) . ?
C15 H15A 0.9900 . ?
C15 H15B 0.9900 . ?
C15 C14 1.508(11) . ?
C15 C16 1.530(12) . ?
C19 H19A 0.9900 . ?
C19 H19B 0.9900 . ?
C19 C18 1.508(11) . ?
C19 C20 1.510(12) . ?
C2 H2 0.9500 . ?
C2 C3 1.329(11) . ?
C8 H8 0.9500 . ?
C8 C9 1.394(10) . ?
C8 C7 1.389(11) . ?
C12 H12 0.9500 . ?
C3 H3 0.9500 . ?
C18 H18A 0.9900 . ?
C18 H18B 0.9900 . ?
C18 C17 1.519(11) . ?
C14 H14A 0.9900 . ?
C14 H14B 0.9900 . ?
C14 C13 1.534(11) . ?
C25 C24 1.444(11) . ?
C25 C26 1.393(10) . ?
C13 H13A 0.9900 . ?
C13 H13B 0.9900 . ?
C17 H17A 0.9900 . ?
C17 H17B 0.9900 . ?
C21 C24 1.366(11) . ?
C21 C22 1.428(11) . ?
C26 H26 0.9500 . ?
C26 C27 1.389(11) . ?
C29 H29 0.9500 . ?
C5 C6 1.380(10) . ?
C23 H23 0.9500 . ?
C23 C22 1.364(10) . ?
C22 H22 0.9500 . ?
C6 H6 0.9500 . ?
C6 C7 1.407(11) . ?
C27 H27 0.9500 . ?
C20 H20A 0.9800 . ?
C20 H20B 0.9800 . ?
C20 H20C 0.9800 . ?
C7 H7 0.9500 . ?
C31 H31A 0.9800 . ?
C31 H31B 0.9800 . ?
C31 H31C 0.9800 . ?
C30 H30A 0.9800 . ?
C30 H30B 0.9800 . ?
C30 H30C 0.9800 . ?
C16 H16A 0.9800 . ?
C16 H16B 0.9800 . ?
C16 H16C 0.9800 . ?

loop_
_geom_torsion_atom_site_label_1
_geom_torsion_atom_site_label_2
_geom_torsion_atom_site_label_3
_geom_torsion_atom_site_label_4
_geom_torsion
_geom_torsion_site_symmetry_1
_geom_torsion_site_symmetry_2
_geom_torsion_site_symmetry_3
_geom_torsion_site_symmetry_4
_geom_torsion_publ_flag
Ir1 N5 C25 C24 0.8(7) . . . . ?
Ir1 N5 C25 C26 179.5(5) . . . . ?
Ir1 N5 C29 C28 -180.0(5) . . . . ?
Ir1 C4 C9 N3 -2.0(8) . . . . ?
Ir1 C4 C9 C8 178.6(5) . . . . ?
Ir1 C4 C5 N2 -0.7(9) . . . . ?
Ir1 C4 C5 C6 178.6(6) . . . . ?
Ir1 C1 N1 C2 -178.1(7) . . . . ?
Ir1 C1 N1 C13 2.1(12) . . . . ?
Ir1 C21 C24 S1 177.2(4) . . . . ?
Ir1 C21 C24 C25 -1.6(10) . . . . ?
Ir1 C21 C22 C23 -177.7(6) . . . . ?
S1 C23 C22 C21 1.3(9) . . . . ?
N5 C25 C24 S1 -178.1(5) . . . . ?
N5 C25 C24 C21 0.4(10) . . . . ?
N5 C25 C26 C27 0.9(11) . . . . ?
N2 C1 N1 C2 -0.6(8) . . . . ?
N2 C1 N1 C13 179.5(6) . . . . ?
N2 C5 C6 C7 -177.6(7) . . . . ?
C4 C5 C6 C7 3.3(11) . . . . ?
C1 N2 C3 C2 -1.6(8) . . . . ?
C1 N2 C5 C4 -0.5(9) . . . . ?
C1 N2 C5 C6 -179.7(7) . . . . ?
C1 N1 C2 C3 -0.3(9) . . . . ?
C1 N1 C13 C14 -97.4(8) . . . . ?
N3 C11 C12 N4 -0.4(8) . . . . ?
N1 C2 C3 N2 1.1(9) . . . . ?
C11 N3 C9 C4 -176.8(7) . . . . ?
C11 N3 C9 C8 2.5(13) . . . . ?
C11 N3 C10 Ir1 179.5(5) . . . . ?
C11 N3 C10 N4 0.7(8) . . . . ?
C15 C14 C13 N1 176.5(6) . . . . ?
C19 C18 C17 N4 -178.8(6) . . . . ?
C2 N1 C13 C14 82.8(9) . . . . ?
C12 N4 C17 C18 -83.6(9) . . . . ?
C12 N4 C10 Ir1 -179.1(7) . . . . ?
C12 N4 C10 N3 -1.0(8) . . . . ?
C3 N2 C1 Ir1 179.6(5) . . . . ?
C3 N2 C1 N1 1.4(8) . . . . ?
C3 N2 C5 C4 -178.2(7) . . . . ?
C3 N2 C5 C6 2.6(13) . . . . ?
C25 N5 C29 C28 0.9(11) . . . . ?
C25 C26 C27 C28 0.0(11) . . . . ?
C13 N1 C2 C3 179.5(7) . . . . ?
C17 N4 C12 C11 -178.8(7) . . . . ?
C17 N4 C10 Ir1 0.6(12) . . . . ?
C17 N4 C10 N3 178.7(6) . . . . ?
C24 S1 C23 C22 -1.4(6) . . . . ?
C24 C25 C26 C27 179.3(7) . . . . ?
C24 C21 C22 C23 -0.3(10) . . . . ?
C26 C25 C24 S1 3.3(12) . . . . ?
C26 C25 C24 C21 -178.1(7) . . . . ?
C29 N5 C25 C24 -180.0(6) . . . . ?
C29 N5 C25 C26 -1.3(10) . . . . ?
C29 C28 C27 C26 -0.3(11) . . . . ?
C9 C4 C5 N2 177.7(6) . . . . ?
C9 C4 C5 C6 -3.0(11) . . . . ?
C9 N3 C11 C12 176.4(7) . . . . ?
C9 N3 C10 Ir1 2.3(8) . . . . ?
C9 N3 C10 N4 -176.4(6) . . . . ?
C9 C8 C7 C6 -1.8(12) . . . . ?
C10 N4 C12 C11 1.0(9) . . . . ?
C10 N4 C17 C18 96.7(8) . . . . ?
C10 N3 C11 C12 -0.2(8) . . . . ?
C10 N3 C9 C4 -0.3(9) . . . . ?
C10 N3 C9 C8 179.0(7) . . . . ?
C5 N2 C1 Ir1 1.4(8) . . . . ?
C5 N2 C1 N1 -176.8(6) . . . . ?
C5 N2 C3 C2 176.2(7) . . . . ?
C5 C4 C9 N3 179.5(6) . . . . ?
C5 C4 C9 C8 0.2(11) . . . . ?
C5 C6 C7 C8 -0.8(11) . . . . ?
C23 S1 C24 C25 179.9(7) . . . . ?
C23 S1 C24 C21 1.3(6) . . . . ?
C22 C21 C24 S1 -0.8(9) . . . . ?
C22 C21 C24 C25 -179.6(7) . . . . ?
C27 C28 C29 N5 -0.1(12) . . . . ?
C20 C19 C18 C17 -174.2(7) . . . . ?
C7 C8 C9 C4 2.1(11) . . . . ?
C7 C8 C9 N3 -177.1(7) . . . . ?
C16 C15 C14 C13 177.1(7) . . . . ?
